data_1548641
loop_
_publ_author_name
'Wenming Ren'
'Mingming Xu'
'Steven H. Liang'
'Huaijiang Xiang'
'Li Tang'
'Minkui Zhang'
'Dejun Ding'
'Xin Li'
'Haiyan Zhang'
'Youhong Hu'

_publ_section_title
;
 Discovery of a Novel Fluorescent Probe for the Sensitive Detection of
 beta-Amyloid Deposits
;
_journal_name_full 'Biosensors and Bioelectronics'
_journal_page_first 136
_journal_page_last 141
_journal_paper_doi 10.1016/j.bios.2015.08.030
_journal_volume 75
_journal_year 2016
_chemical_formula_sum 'C23 H28 B F2 N3'
_chemical_formula_weight 395.29
_space_group_IT_number 43
_symmetry_cell_setting orthorhombic
_symmetry_Int_Tables_number 43
_symmetry_space_group_name_Hall 'F 2 -2d'
_symmetry_space_group_name_H-M 'F d d 2'
_cell_angle_alpha 90.
_cell_angle_beta 90.
_cell_angle_gamma 90.
_cell_formula_units_Z 16
_cell_length_a 21.107(6)
_cell_length_b 50.004(10)
_cell_length_c 7.9376(17)
_cell_volume 8378(3)
_diffrn_ambient_temperature 293
_diffrn_radiation_probe x-ray
_diffrn_radiation_type MoK\a
_diffrn_radiation_wavelength 0.71069
_exptl_absorpt_coefficient_mu 0.086
_exptl_crystal_density_diffrn 1.254
_exptl_crystal_F_000 3360
_refine_ls_goodness_of_fit_ref 0.95
_refine_ls_number_parameters 268
_refine_ls_number_reflns 3445
_refine_ls_R_factor_gt 0.060
_refine_ls_wR_factor_gt 0.135
_cod_data_source_file Biosens-Bioelectron-2016-75-136-141.cif
_cod_data_source_block 1
_cod_database_code 1548641

loop_
_space_group_symop_id
_space_group_symop_operation_xyz
1 x,y,z
2 -x,-y,z
3 1/4-x,1/4+y,1/4+z
4 3/4+x,3/4-y,1/4+z
5 x,1/2+y,1/2+z
6 -x,1/2-y,1/2+z
7 1/4-x,3/4+y,3/4+z
8 3/4+x,1/4-y,3/4+z
9 1/2+x,y,1/2+z
10 1/2-x,-y,1/2+z
11 3/4-x,1/4+y,3/4+z
12 1/4+x,3/4-y,3/4+z
13 1/2+x,1/2+y,z
14 1/2-x,1/2-y,z
15 3/4-x,3/4+y,1/4+z
16 1/4+x,1/4-y,1/4+z

loop_
_atom_site_aniso_label
_atom_site_aniso_U_11
_atom_site_aniso_U_22
_atom_site_aniso_U_33
_atom_site_aniso_U_23
_atom_site_aniso_U_13
_atom_site_aniso_U_12
F1 0.099(3) 0.075(2) 0.064(2) 0.023(2) 0.006(2) -0.034(2)
F2 0.082(3) 0.060(2) 0.113(3) -0.013(2) -0.029(3) 0.026(2)
N1 0.055(4) 0.043(3) 0.061(4) 0.003(3) 0.016(3) 0.000(3)
N2 0.041(3) 0.044(3) 0.041(3) -0.001(3) -0.001(3) -0.004(2)
N3 0.055(4) 0.037(3) 0.043(3) -0.002(3) -0.002(3) -0.006(3)
C1 0.038(4) 0.065(5) 0.046(4) 0.007(4) 0.007(3) -0.005(4)
C2 0.059(5) 0.066(5) 0.038(4) -0.003(4) 0.010(4) -0.012(4)
C3 0.055(5) 0.048(4) 0.044(4) -0.011(4) 0.016(4) -0.005(3)
C4 0.050(4) 0.040(4) 0.041(4) 0.003(4) 0.018(4) 0.001(3)
C5 0.044(4) 0.045(4) 0.038(4) 0.004(4) 0.011(3) -0.001(3)
C6 0.046(4) 0.052(4) 0.037(4) -0.002(4) 0.004(3) 0.000(3)
C7 0.050(4) 0.063(5) 0.047(4) 0.008(4) 0.000(4) -0.011(3)
C8 0.066(5) 0.062(5) 0.064(5) -0.014(4) -0.012(4) -0.019(4)
C9 0.058(5) 0.052(5) 0.065(5) -0.007(4) 0.004(4) -0.004(4)
C10 0.076(5) 0.088(5) 0.046(4) 0.014(4) -0.004(4) 0.003(4)
C11 0.093(6) 0.060(4) 0.047(4) -0.013(4) 0.004(4) -0.006(4)
C12 0.123(7) 0.039(4) 0.095(6) -0.007(4) -0.014(5) 0.000(4)
C13 0.065(5) 0.084(5) 0.054(4) 0.011(4) -0.016(4) -0.023(4)
C14 0.057(4) 0.036(4) 0.051(4) 0.007(3) 0.010(4) 0.005(3)
C15 0.044(4) 0.046(3) 0.042(4) 0.000(3) 0.009(3) 0.001(3)
C16 0.079(5) 0.039(4) 0.046(4) 0.013(3) -0.003(4) -0.001(3)
C17 0.066(5) 0.069(5) 0.093(6) -0.003(5) 0.013(4) -0.004(4)
C18 0.061(5) 0.038(4) 0.041(4) 0.005(3) -0.001(4) 0.010(4)
C19 0.066(5) 0.055(4) 0.053(5) -0.001(4) 0.006(4) 0.020(4)
C20 0.059(5) 0.078(5) 0.059(5) -0.005(4) 0.009(4) 0.015(4)
C21 0.058(5) 0.081(5) 0.081(6) -0.003(5) 0.010(5) -0.004(4)
C22 0.080(6) 0.061(5) 0.095(6) -0.024(5) 0.011(5) -0.002(5)
C23 0.071(6) 0.052(5) 0.072(5) -0.008(4) 0.024(4) 0.001(4)
B1 0.051(5) 0.052(5) 0.061(6) -0.013(5) -0.001(5) -0.002(4)

loop_
_atom_site_label
_atom_site_type_symbol
_atom_site_thermal_displace_type
_atom_site_fract_x
_atom_site_fract_y
_atom_site_fract_z
_atom_site_occupancy
_atom_site_U_iso_or_equiv
_atom_site_calc_flag
_atom_site_refinement_flags
_atom_site_disorder_assembly
_atom_site_disorder_group
F1 F Uani 0.28312(17) 0.17906(7) -0.0329(4) 1.000 0.0793(14) . . . .
F2 F Uani 0.18628(18) 0.18611(6) 0.0822(5) 1.000 0.0850(16) . . . .
N1 N Uani 0.2546(2) 0.03280(9) 0.4622(6) 1.000 0.053(2) . . . .
N2 N Uani 0.2164(2) 0.14116(9) 0.0210(6) 1.000 0.0420(17) . . . .
N3 N Uani 0.2652(2) 0.16604(9) 0.2552(6) 1.000 0.0450(19) . . . .
C1 C Uani 0.1823(3) 0.13505(13) -0.1201(8) 1.000 0.050(3) . . . .
C2 C Uani 0.1737(3) 0.10774(14) -0.1288(8) 1.000 0.054(3) . . . .
C3 C Uani 0.2044(3) 0.09582(11) 0.0040(8) 1.000 0.049(3) . . . .
C4 C Uani 0.2323(3) 0.11707(12) 0.0990(8) 1.000 0.044(2) . . . .
C5 C Uani 0.2654(3) 0.11740(11) 0.2525(8) 1.000 0.042(2) . . . .
C6 C Uani 0.2809(3) 0.14162(12) 0.3328(8) 1.000 0.045(2) . . . .
C7 C Uani 0.3087(3) 0.14785(13) 0.4904(8) 1.000 0.053(3) . . . .
C8 C Uani 0.3094(3) 0.17537(13) 0.5020(9) 1.000 0.064(3) . . . .
C9 C Uani 0.2832(3) 0.18632(13) 0.3583(9) 1.000 0.058(3) . . . .
C10 C Uani 0.1598(3) 0.15605(12) -0.2406(7) 1.000 0.070(3) . . . .
C11 C Uani 0.2066(3) 0.06615(11) 0.0297(8) 1.000 0.067(3) . . . .
C12 C Uani 0.2772(3) 0.21530(10) 0.3117(10) 1.000 0.086(3) . . . .
C13 C Uani 0.3349(3) 0.13003(12) 0.6260(8) 1.000 0.068(3) . . . .
C14 C Uani 0.2851(3) 0.09146(9) 0.3343(7) 1.000 0.048(2) . . . .
C15 C Uani 0.2373(2) 0.08194(10) 0.4660(7) 1.000 0.044(2) . . . .
C16 C Uani 0.2610(3) 0.05726(10) 0.5579(7) 1.000 0.055(3) . . . .
C17 C Uani 0.3107(3) 0.02229(12) 0.3782(9) 1.000 0.076(3) . . . .
C18 C Uani 0.1987(3) 0.01859(12) 0.4594(8) 1.000 0.047(3) . . . .
C19 C Uani 0.1446(3) 0.02687(11) 0.5505(8) 1.000 0.058(3) . . . .
C20 C Uani 0.0913(3) 0.01168(14) 0.5548(8) 1.000 0.065(3) . . . .
C21 C Uani 0.0868(3) -0.01198(14) 0.4670(9) 1.000 0.073(3) . . . .
C22 C Uani 0.1377(3) -0.01982(13) 0.3698(9) 1.000 0.079(3) . . . .
C23 C Uani 0.1925(3) -0.00479(12) 0.3671(8) 1.000 0.065(3) . . . .
B1 B Uani 0.2374(4) 0.16923(15) 0.0785(11) 1.000 0.055(3) . . . .
H2 H Uiso 0.15080 0.09880 -0.21150 1.000 0.0660 . . . .
H8 H Uiso 0.32520 0.18510 0.59270 1.000 0.0770 . . . .
H10A H Uiso 0.14720 0.17170 -0.17890 1.000 0.1050 . . . .
H10B H Uiso 0.12430 0.14930 -0.30330 1.000 0.1050 . . . .
H10C H Uiso 0.19340 0.16060 -0.31670 1.000 0.1050 . . . .
H11A H Uiso 0.17530 0.05780 -0.04050 1.000 0.1000 . . . .
H11B H Uiso 0.19790 0.06210 0.14570 1.000 0.1000 . . . .
H11C H Uiso 0.24780 0.05960 0.00040 1.000 0.1000 . . . .
H12A H Uiso 0.30020 0.21860 0.20940 1.000 0.1290 . . . .
H12B H Uiso 0.29420 0.22620 0.40050 1.000 0.1290 . . . .
H12C H Uiso 0.23330 0.21960 0.29520 1.000 0.1290 . . . .
H13A H Uiso 0.34420 0.14050 0.72430 1.000 0.1020 . . . .
H13B H Uiso 0.37300 0.12160 0.58640 1.000 0.1020 . . . .
H13C H Uiso 0.30420 0.11660 0.65390 1.000 0.1020 . . . .
H14A H Uiso 0.32610 0.09390 0.38770 1.000 0.0570 . . . .
H14B H Uiso 0.28960 0.07780 0.24820 1.000 0.0570 . . . .
H15A H Uiso 0.22980 0.09610 0.54680 1.000 0.0530 . . . .
H15B H Uiso 0.19740 0.07790 0.41110 1.000 0.0530 . . . .
H16A H Uiso 0.30540 0.05980 0.58580 1.000 0.0660 . . . .
H16B H Uiso 0.23780 0.05540 0.66270 1.000 0.0660 . . . .
H17A H Uiso 0.32070 0.00500 0.42330 1.000 0.1140 . . . .
H17B H Uiso 0.34570 0.03420 0.39650 1.000 0.1140 . . . .
H17C H Uiso 0.30260 0.02080 0.25960 1.000 0.1140 . . . .
H19 H Uiso 0.14560 0.04300 0.60860 1.000 0.0700 . . . .
H20 H Uiso 0.05700 0.01740 0.61870 1.000 0.0780 . . . .
H21 H Uiso 0.05040 -0.02240 0.47300 1.000 0.0880 . . . .
H22 H Uiso 0.13500 -0.03530 0.30560 1.000 0.0940 . . . .
H23 H Uiso 0.22630 -0.01050 0.30130 1.000 0.0780 . . . .

loop_
_geom_angle_atom_site_label_1
_geom_angle_atom_site_label_2
_geom_angle_atom_site_label_3
_geom_angle
_geom_angle_site_symmetry_1
_geom_angle_site_symmetry_2
_geom_angle_site_symmetry_3
_geom_angle_publ_flag
C16 N1 C17 118.0(5) . . . yes
C16 N1 C18 121.7(5) . . . yes
C17 N1 C18 120.2(5) . . . yes
C1 N2 C4 107.3(5) . . . yes
C1 N2 B1 126.7(5) . . . yes
C4 N2 B1 125.9(5) . . . yes
C6 N3 C9 108.6(5) . . . yes
C6 N3 B1 125.6(5) . . . yes
C9 N3 B1 125.6(5) . . . yes
N2 C1 C2 109.4(5) . . . yes
N2 C1 C10 122.3(5) . . . yes
C2 C1 C10 128.4(6) . . . no
C1 C2 C3 109.2(6) . . . no
C2 C3 C4 106.1(5) . . . no
C2 C3 C11 123.3(6) . . . no
C4 C3 C11 130.6(6) . . . no
N2 C4 C3 108.0(5) . . . yes
N2 C4 C5 119.6(5) . . . yes
C3 C4 C5 132.2(6) . . . no
C4 C5 C6 121.2(5) . . . no
C4 C5 C14 120.0(5) . . . no
C6 C5 C14 118.7(5) . . . no
N3 C6 C5 119.6(5) . . . yes
N3 C6 C7 107.1(5) . . . yes
C5 C6 C7 133.3(6) . . . no
C6 C7 C8 106.4(6) . . . no
C6 C7 C13 130.9(6) . . . no
C8 C7 C13 122.7(6) . . . no
C7 C8 C9 109.7(6) . . . no
N3 C9 C8 108.3(6) . . . yes
N3 C9 C12 123.3(6) . . . yes
C8 C9 C12 128.3(6) . . . no
C5 C14 C15 112.3(5) . . . no
C14 C15 C16 111.4(4) . . . no
N1 C16 C15 113.9(5) . . . yes
N1 C18 C19 122.2(5) . . . yes
N1 C18 C23 121.6(6) . . . yes
C19 C18 C23 116.2(6) . . . no
C18 C19 C20 121.2(6) . . . no
C19 C20 C21 121.7(6) . . . no
C20 C21 C22 118.3(6) . . . no
C21 C22 C23 120.5(6) . . . no
C18 C23 C22 122.0(6) . . . no
F1 B1 F2 109.9(6) . . . yes
F1 B1 N2 109.4(6) . . . yes
F1 B1 N3 110.6(6) . . . yes
F2 B1 N2 109.9(6) . . . yes
F2 B1 N3 110.3(6) . . . yes
N2 B1 N3 106.7(5) . . . yes
C1 C2 H2 125.00 . . . no
C3 C2 H2 125.00 . . . no
C7 C8 H8 125.00 . . . no
C9 C8 H8 125.00 . . . no
C1 C10 H10A 109.00 . . . no
C1 C10 H10B 109.00 . . . no
C1 C10 H10C 110.00 . . . no
H10A C10 H10B 110.00 . . . no
H10A C10 H10C 109.00 . . . no
H10B C10 H10C 110.00 . . . no
C3 C11 H11A 109.00 . . . no
C3 C11 H11B 109.00 . . . no
C3 C11 H11C 109.00 . . . no
H11A C11 H11B 109.00 . . . no
H11A C11 H11C 110.00 . . . no
H11B C11 H11C 110.00 . . . no
C9 C12 H12A 109.00 . . . no
C9 C12 H12B 110.00 . . . no
C9 C12 H12C 109.00 . . . no
H12A C12 H12B 110.00 . . . no
H12A C12 H12C 110.00 . . . no
H12B C12 H12C 109.00 . . . no
C7 C13 H13A 110.00 . . . no
C7 C13 H13B 110.00 . . . no
C7 C13 H13C 109.00 . . . no
H13A C13 H13B 110.00 . . . no
H13A C13 H13C 109.00 . . . no
H13B C13 H13C 110.00 . . . no
C5 C14 H14A 109.00 . . . no
C5 C14 H14B 109.00 . . . no
C15 C14 H14A 109.00 . . . no
C15 C14 H14B 109.00 . . . no
H14A C14 H14B 108.00 . . . no
C14 C15 H15A 109.00 . . . no
C14 C15 H15B 109.00 . . . no
C16 C15 H15A 109.00 . . . no
C16 C15 H15B 109.00 . . . no
H15A C15 H15B 108.00 . . . no
N1 C16 H16A 109.00 . . . no
N1 C16 H16B 109.00 . . . no
C15 C16 H16A 109.00 . . . no
C15 C16 H16B 109.00 . . . no
H16A C16 H16B 108.00 . . . no
N1 C17 H17A 109.00 . . . no
N1 C17 H17B 109.00 . . . no
N1 C17 H17C 109.00 . . . no
H17A C17 H17B 109.00 . . . no
H17A C17 H17C 110.00 . . . no
H17B C17 H17C 109.00 . . . no
C18 C19 H19 119.00 . . . no
C20 C19 H19 119.00 . . . no
C19 C20 H20 119.00 . . . no
C21 C20 H20 119.00 . . . no
C20 C21 H21 121.00 . . . no
C22 C21 H21 121.00 . . . no
C21 C22 H22 120.00 . . . no
C23 C22 H22 120.00 . . . no
C18 C23 H23 119.00 . . . no
C22 C23 H23 119.00 . . . no

loop_
_geom_bond_atom_site_label_1
_geom_bond_atom_site_label_2
_geom_bond_distance
_geom_bond_site_symmetry_1
_geom_bond_site_symmetry_2
_geom_bond_publ_flag
F1 B1 1.398(9) . . yes
F2 B1 1.370(9) . . yes
N1 C16 1.446(7) . . yes
N1 C17 1.457(8) . . yes
N1 C18 1.378(8) . . yes
N2 C1 1.366(8) . . yes
N2 C4 1.395(8) . . yes
N2 B1 1.541(9) . . yes
N3 C6 1.407(8) . . yes
N3 C9 1.357(8) . . yes
N3 B1 1.529(10) . . yes
C1 C2 1.379(10) . . no
C1 C10 1.498(9) . . no
C2 C3 1.373(9) . . no
C3 C4 1.430(9) . . no
C3 C11 1.498(8) . . no
C4 C5 1.405(9) . . no
C5 C6 1.407(8) . . no
C5 C14 1.509(8) . . no
C6 C7 1.416(9) . . no
C7 C8 1.379(9) . . no
C7 C13 1.503(9) . . no
C8 C9 1.381(10) . . no
C9 C12 1.501(8) . . no
C14 C15 1.529(8) . . no
C15 C16 1.518(7) . . no
C18 C19 1.414(9) . . no
C18 C23 1.386(9) . . no
C19 C20 1.358(9) . . no
C20 C21 1.376(10) . . no
C21 C22 1.380(9) . . no
C22 C23 1.380(9) . . no
C2 H2 0.9300 . . no
C8 H8 0.9300 . . no
C10 H10A 0.9600 . . no
C10 H10B 0.9600 . . no
C10 H10C 0.9600 . . no
C11 H11A 0.9600 . . no
C11 H11B 0.9600 . . no
C11 H11C 0.9600 . . no
C12 H12A 0.9600 . . no
C12 H12B 0.9600 . . no
C12 H12C 0.9600 . . no
C13 H13A 0.9600 . . no
C13 H13B 0.9600 . . no
C13 H13C 0.9600 . . no
C14 H14A 0.9700 . . no
C14 H14B 0.9700 . . no
C15 H15A 0.9700 . . no
C15 H15B 0.9700 . . no
C16 H16A 0.9700 . . no
C16 H16B 0.9700 . . no
C17 H17A 0.9600 . . no
C17 H17B 0.9600 . . no
C17 H17C 0.9600 . . no
C19 H19 0.9300 . . no
C20 H20 0.9300 . . no
C21 H21 0.9300 . . no
C22 H22 0.9300 . . no
C23 H23 0.9300 . . no

loop_
_geom_hbond_atom_site_label_D
_geom_hbond_atom_site_label_H
_geom_hbond_atom_site_label_A
_geom_hbond_distance_DH
_geom_hbond_distance_HA
_geom_hbond_distance_DA
_geom_hbond_angle_DHA
_geom_hbond_site_symmetry_A
_geom_hbond_publ_flag
C10 H10A F2 0.9600 2.3400 3.023(7) 127.00 . yes
C17 H17B F2 0.9600 2.4700 3.389(7) 159.00 16_555 yes

loop_
_geom_torsion_atom_site_label_1
_geom_torsion_atom_site_label_2
_geom_torsion_atom_site_label_3
_geom_torsion_atom_site_label_4
_geom_torsion
_geom_torsion_site_symmetry_1
_geom_torsion_site_symmetry_2
_geom_torsion_site_symmetry_3
_geom_torsion_site_symmetry_4
_geom_torsion_publ_flag
C17 N1 C16 C15 100.8(6) . . . . no
C18 N1 C16 C15 -83.9(6) . . . . no
C16 N1 C18 C19 -0.5(9) . . . . no
C16 N1 C18 C23 179.7(5) . . . . no
C17 N1 C18 C19 174.7(6) . . . . no
C17 N1 C18 C23 -5.1(9) . . . . no
C4 N2 C1 C2 2.8(7) . . . . no
C4 N2 C1 C10 -176.9(6) . . . . no
B1 N2 C1 C2 179.2(6) . . . . no
B1 N2 C1 C10 -0.5(9) . . . . no
C1 N2 C4 C3 -2.3(7) . . . . no
C1 N2 C4 C5 -177.2(6) . . . . no
B1 N2 C4 C3 -178.8(6) . . . . no
B1 N2 C4 C5 6.4(9) . . . . no
C1 N2 B1 F1 -68.7(8) . . . . no
C1 N2 B1 F2 52.0(9) . . . . no
C1 N2 B1 N3 171.6(5) . . . . no
C4 N2 B1 F1 107.0(7) . . . . no
C4 N2 B1 F2 -132.2(6) . . . . no
C4 N2 B1 N3 -12.6(8) . . . . no
C9 N3 C6 C5 178.3(6) . . . . no
C9 N3 C6 C7 0.9(7) . . . . no
B1 N3 C6 C5 -6.2(9) . . . . no
B1 N3 C6 C7 176.4(6) . . . . no
C6 N3 C9 C8 -0.8(7) . . . . no
C6 N3 C9 C12 176.4(6) . . . . no
B1 N3 C9 C8 -176.4(6) . . . . no
B1 N3 C9 C12 0.8(9) . . . . no
C6 N3 B1 F1 -106.4(6) . . . . no
C6 N3 B1 F2 131.8(6) . . . . no
C6 N3 B1 N2 12.5(8) . . . . no
C9 N3 B1 F1 68.4(8) . . . . no
C9 N3 B1 F2 -53.4(8) . . . . no
C9 N3 B1 N2 -172.7(5) . . . . no
N2 C1 C2 C3 -2.3(7) . . . . no
C10 C1 C2 C3 177.5(6) . . . . no
C1 C2 C3 C4 0.8(7) . . . . no
C1 C2 C3 C11 -177.9(6) . . . . no
C2 C3 C4 N2 1.0(7) . . . . no
C2 C3 C4 C5 175.0(7) . . . . no
C11 C3 C4 N2 179.5(6) . . . . no
C11 C3 C4 C5 -6.6(12) . . . . no
N2 C4 C5 C6 2.4(9) . . . . no
N2 C4 C5 C14 -177.6(5) . . . . no
C3 C4 C5 C6 -171.1(7) . . . . no
C3 C4 C5 C14 9.0(11) . . . . no
C4 C5 C6 N3 -2.5(9) . . . . no
C4 C5 C6 C7 174.2(7) . . . . no
C14 C5 C6 N3 177.5(5) . . . . no
C14 C5 C6 C7 -5.9(11) . . . . no
C4 C5 C14 C15 -95.1(6) . . . . no
C6 C5 C14 C15 85.0(7) . . . . no
N3 C6 C7 C8 -0.5(7) . . . . no
N3 C6 C7 C13 -179.4(6) . . . . no
C5 C6 C7 C8 -177.5(7) . . . . no
C5 C6 C7 C13 3.6(12) . . . . no
C6 C7 C8 C9 0.0(7) . . . . no
C13 C7 C8 C9 179.1(6) . . . . no
C7 C8 C9 N3 0.5(7) . . . . no
C7 C8 C9 C12 -176.5(6) . . . . no
C5 C14 C15 C16 -174.7(5) . . . . no
C14 C15 C16 N1 -77.7(6) . . . . no
N1 C18 C19 C20 -175.7(6) . . . . no
C23 C18 C19 C20 4.1(9) . . . . no
N1 C18 C23 C22 176.9(6) . . . . no
C19 C18 C23 C22 -2.9(9) . . . . no
C18 C19 C20 C21 -2.0(10) . . . . no
C19 C20 C21 C22 -1.5(10) . . . . no
C20 C21 C22 C23 2.7(10) . . . . no
C21 C22 C23 C18 -0.5(10) . . . . no
